data_4062929
loop_
_publ_author_name
'Thomas M. Cameron'
'John C. Gordon'
'Brian L. Scott'

_publ_section_title
;
Synthesis and Characterization of
(Mono)pentamethylcyclopentadienyl Lutetium
Complexes: Formation of Bipyridyl Stabilized
Alkyls, Anilides, and a Terminal Acetylide
;
_journal_name_full Organometallics
_journal_paper_doi 10.1021/om0497700
_journal_year 2004
_chemical_formula_sum 'C45 H41 Lu N3 O'
_chemical_formula_weight 814.78
_space_group_IT_number 2
_symmetry_cell_setting triclinic
_symmetry_space_group_name_Hall '-P 1'
_symmetry_space_group_name_H-M 'P -1'
_cell_angle_alpha 96.360(4)
_cell_angle_beta 101.884(4)
_cell_angle_gamma 98.837(5)
_cell_formula_units_Z 2
_cell_length_a 9.485(2)
_cell_length_b 11.204(2)
_cell_length_c 22.304(5)
_cell_measurement_temperature 203(2)
_cell_volume 2266.9(9)
_diffrn_ambient_temperature 203(2)
_exptl_crystal_density_diffrn 1.194
_cod_database_code 4062929

loop_
_symmetry_equiv_pos_as_xyz
'x, y, z'
'-x, -y, -z'

loop_
_atom_site_label
_atom_site_type_symbol
_atom_site_fract_x
_atom_site_fract_y
_atom_site_fract_z
_atom_site_U_iso_or_equiv
_atom_site_adp_type
_atom_site_occupancy
_atom_site_symmetry_multiplicity
_atom_site_calc_flag
_atom_site_refinement_flags
_atom_site_disorder_assembly
_atom_site_disorder_group
Lu1 Lu 0.76778(3) 0.65388(3) 0.742392(12) 0.03191(11) Uani 1 1 d . . .
N1 N 0.5563(6) 0.7020(6) 0.7814(3) 0.0370(13) Uani 1 1 d . . .
N2 N 0.5562(6) 0.6657(6) 0.6602(3) 0.0361(13) Uani 1 1 d . . .
N3 N 0.7739(7) 0.8847(7) 0.7415(3) 0.0472(17) Uani 1 1 d . . .
C1 C 0.6202(10) 0.4222(8) 0.7124(5) 0.058(3) Uani 1 1 d . . .
C2 C 0.7411(11) 0.4276(7) 0.6873(4) 0.049(2) Uani 1 1 d . . .
C3 C 0.8650(10) 0.4472(8) 0.7351(5) 0.055(2) Uani 1 1 d . . .
C4 C 0.8154(14) 0.4576(9) 0.7932(4) 0.073(4) Uani 1 1 d . . .
C5 C 0.6700(14) 0.4427(8) 0.7787(5) 0.069(3) Uani 1 1 d . . .
C6 C 0.4654(12) 0.3882(11) 0.6775(8) 0.107(7) Uani 1 1 d . . .
H6A H 0.4020 0.3914 0.7059 0.161 Uiso 1 1 calc R . .
H6B H 0.4488 0.3070 0.6554 0.161 Uiso 1 1 calc R . .
H6C H 0.4453 0.4443 0.6487 0.161 Uiso 1 1 calc R . .
C7 C 0.7350(16) 0.3947(11) 0.6187(5) 0.082(4) Uani 1 1 d . . .
H7A H 0.8328 0.4048 0.6121 0.123 Uiso 1 1 calc R . .
H7B H 0.6812 0.4472 0.5956 0.123 Uiso 1 1 calc R . .
H7C H 0.6872 0.3113 0.6050 0.123 Uiso 1 1 calc R . .
C8 C 1.0231(12) 0.4431(11) 0.7280(8) 0.089(4) Uani 1 1 d . . .
H8A H 1.0884 0.4581 0.7682 0.134 Uiso 1 1 calc R . .
H8B H 1.0523 0.5045 0.7040 0.134 Uiso 1 1 calc R . .
H8C H 1.0268 0.3641 0.7075 0.134 Uiso 1 1 calc R . .
C9 C 0.9102(19) 0.4626(11) 0.8573(6) 0.098(5) Uani 1 1 d . . .
H9A H 1.0113 0.4724 0.8551 0.147 Uiso 1 1 calc R . .
H9B H 0.8833 0.3882 0.8731 0.147 Uiso 1 1 calc R . .
H9C H 0.8962 0.5304 0.8843 0.147 Uiso 1 1 calc R . .
C10 C 0.573(2) 0.4333(14) 0.8237(8) 0.117(6) Uani 1 1 d . . .
H10A H 0.4729 0.4248 0.8020 0.176 Uiso 1 1 calc R . .
H10B H 0.5990 0.5057 0.8539 0.176 Uiso 1 1 calc R . .
H10C H 0.5857 0.3634 0.8442 0.176 Uiso 1 1 calc R . .
C11 C 0.5627(9) 0.7206(9) 0.8414(4) 0.051(2) Uani 1 1 d . . .
H11 H 0.6515 0.7212 0.8686 0.061 Uiso 1 1 calc R . .
C12 C 0.4443(10) 0.7394(10) 0.8658(4) 0.058(2) Uani 1 1 d . . .
H12 H 0.4527 0.7526 0.9084 0.070 Uiso 1 1 calc R . .
C13 C 0.3122(10) 0.7380(11) 0.8247(5) 0.067(3) Uani 1 1 d . . .
H13 H 0.2295 0.7469 0.8399 0.081 Uiso 1 1 calc R . .
C14 C 0.3027(9) 0.7234(9) 0.7619(4) 0.054(2) Uani 1 1 d . . .
H14 H 0.2160 0.7273 0.7343 0.065 Uiso 1 1 calc R . .
C15 C 0.4285(7) 0.7024(7) 0.7403(3) 0.0386(16) Uani 1 1 d . . .
C16 C 0.4292(7) 0.6859(7) 0.6741(3) 0.0386(16) Uani 1 1 d . . .
C17 C 0.3056(10) 0.6923(11) 0.6297(4) 0.063(2) Uani 1 1 d . . .
H17 H 0.2203 0.7083 0.6408 0.075 Uiso 1 1 calc R . .
C18 C 0.3146(10) 0.6734(12) 0.5671(4) 0.069(3) Uani 1 1 d . . .
H18 H 0.2340 0.6756 0.5357 0.082 Uiso 1 1 calc R . .
C19 C 0.4458(11) 0.6513(12) 0.5528(4) 0.067(3) Uani 1 1 d . . .
H19 H 0.4539 0.6386 0.5118 0.080 Uiso 1 1 calc R . .
C20 C 0.5605(8) 0.6488(8) 0.5994(3) 0.0463(19) Uani 1 1 d . . .
H20 H 0.6476 0.6346 0.5894 0.056 Uiso 1 1 calc R . .
C21 C 0.7598(10) 0.9350(9) 0.6895(5) 0.052(2) Uani 1 1 d . . .
H21 H 0.7476 0.8845 0.6521 0.063 Uiso 1 1 calc R . .
C22 C 0.7624(14) 1.0605(11) 0.6886(7) 0.075(3) Uani 1 1 d . . .
H22 H 0.7579 1.0923 0.6516 0.090 Uiso 1 1 calc R . .
C23 C 0.7716(11) 1.1351(10) 0.7421(7) 0.075(4) Uani 1 1 d . . .
H23 H 0.7665 1.2172 0.7415 0.089 Uiso 1 1 calc R . .
C24 C 0.7886(13) 1.0883(11) 0.7976(5) 0.068(3) Uani 1 1 d . . .
H24 H 0.8014 1.1378 0.8353 0.082 Uiso 1 1 calc R . .
C25 C 0.7852(11) 0.9621(9) 0.7936(5) 0.059(2) Uani 1 1 d . . .
H25 H 0.7913 0.9288 0.8302 0.071 Uiso 1 1 calc R . .
C26 C 0.9097(8) 0.6943(7) 0.6672(3) 0.0399(16) Uani 1 1 d . . .
C27 C 0.9353(7) 0.7122(8) 0.6185(3) 0.0418(16) Uani 1 1 d . . .
C28 C 0.9473(7) 0.7280(6) 0.5550(2) 0.0478(19) Uani 1 1 d G . .
C29 C 1.0160(11) 0.8384(6) 0.5428(3) 0.089(4) Uani 1 1 d G . .
H29 H 1.0549 0.9030 0.5748 0.107 Uiso 1 1 calc R . .
C30 C 1.0266(13) 0.8524(7) 0.4826(4) 0.133(8) Uani 1 1 d G . .
H30 H 1.0726 0.9263 0.4744 0.159 Uiso 1 1 calc R . .
C31 C 0.9685(12) 0.7559(10) 0.4347(3) 0.124(7) Uani 1 1 d G . .
H31 H 0.9757 0.7653 0.3945 0.149 Uiso 1 1 calc R . .
C32 C 0.8998(11) 0.6455(9) 0.4470(3) 0.087(4) Uani 1 1 d G . .
H32 H 0.8609 0.5809 0.4149 0.104 Uiso 1 1 calc R . .
C33 C 0.8892(9) 0.6315(7) 0.5071(3) 0.089(5) Uani 1 1 d G . .
H33 H 0.8432 0.5576 0.5153 0.106 Uiso 1 1 calc R . .
C34 C 0.9221(7) 0.7373(7) 0.8413(3) 0.0401(13) Uiso 1 1 d . . .
C35 C 1.0079(8) 0.7791(8) 0.8897(3) 0.0431(14) Uiso 1 1 d . . .
C36 C 1.127(2) 0.8185(19) 0.9438(7) 0.045(4) Uani 0.50 1 d PG . .
C37 C 1.173(3) 0.7390(18) 0.9842(11) 0.066(5) Uani 0.50 1 d PG . .
C38 C 1.287(3) 0.781(3) 1.0359(11) 0.093(7) Uani 0.50 1 d PG . .
C39 C 1.355(2) 0.903(3) 1.0472(9) 0.086(8) Uani 0.50 1 d PG . .
C40 C 1.310(2) 0.983(2) 1.0068(9) 0.109(8) Uani 0.50 1 d PG . .
C41 C 1.195(2) 0.9404(18) 0.9551(7) 0.085(6) Uani 0.50 1 d PG . .
C36' C 1.106(2) 0.8326(19) 0.9485(8) 0.045(4) Uani 0.50 1 d PG . .
C37' C 1.208(3) 0.7647(19) 0.9742(11) 0.066(5) Uani 0.50 1 d PG . .
C38' C 1.310(3) 0.813(3) 1.0290(11) 0.093(7) Uani 0.50 1 d PG . .
C39' C 1.310(2) 0.930(3) 1.0581(8) 0.086(8) Uani 0.50 1 d PG . .
C40' C 1.209(2) 0.998(2) 1.0323(8) 0.109(8) Uani 0.50 1 d PG . .
C41' C 1.107(2) 0.9490(19) 0.9775(8) 0.085(6) Uani 0.50 1 d PG . .

loop_
_atom_site_aniso_label
_atom_site_aniso_U_11
_atom_site_aniso_U_22
_atom_site_aniso_U_33
_atom_site_aniso_U_23
_atom_site_aniso_U_13
_atom_site_aniso_U_12
Lu1 0.03633(14) 0.02665(17) 0.03018(14) -0.00253(10) 0.00566(9) 0.00524(10)
N1 0.033(2) 0.036(3) 0.042(3) -0.003(3) 0.014(2) 0.007(2)
N2 0.038(3) 0.031(3) 0.037(3) -0.001(2) 0.006(2) 0.008(2)
N3 0.041(3) 0.035(4) 0.063(4) 0.007(3) 0.006(3) 0.007(3)
C1 0.059(5) 0.034(5) 0.068(5) 0.006(4) -0.004(4) -0.006(4)
C2 0.081(6) 0.022(4) 0.041(4) -0.004(3) 0.004(3) 0.013(4)
C3 0.062(5) 0.030(4) 0.069(5) -0.007(4) 0.008(4) 0.013(4)
C4 0.124(9) 0.036(5) 0.032(4) 0.004(4) -0.023(5) -0.013(6)
C5 0.107(8) 0.025(4) 0.084(7) 0.012(5) 0.048(6) 0.005(5)
C6 0.056(6) 0.059(7) 0.180(15) 0.038(9) -0.030(8) -0.014(6)
C7 0.147(11) 0.052(6) 0.048(5) -0.009(5) 0.029(6) 0.021(7)
C8 0.064(6) 0.039(6) 0.165(14) 0.011(8) 0.013(7) 0.026(5)
C9 0.158(14) 0.047(6) 0.075(7) -0.002(6) -0.021(8) 0.046(8)
C10 0.173(15) 0.063(8) 0.155(14) 0.042(9) 0.114(12) 0.020(9)
C11 0.043(4) 0.061(6) 0.045(4) -0.007(4) 0.013(3) 0.000(4)
C12 0.061(5) 0.068(7) 0.045(4) -0.008(4) 0.024(3) 0.005(4)
C13 0.045(4) 0.085(8) 0.068(5) -0.010(5) 0.022(4) 0.006(5)
C14 0.041(3) 0.057(6) 0.064(5) -0.003(4) 0.016(3) 0.014(4)
C15 0.037(3) 0.036(4) 0.043(3) -0.003(3) 0.013(3) 0.009(3)
C16 0.035(3) 0.031(4) 0.046(4) -0.005(3) 0.006(3) 0.009(3)
C17 0.052(4) 0.077(7) 0.055(5) -0.008(5) 0.004(3) 0.019(5)
C18 0.051(4) 0.091(9) 0.056(5) -0.009(5) -0.004(4) 0.026(5)
C19 0.065(5) 0.095(9) 0.037(4) 0.005(5) 0.002(3) 0.021(5)
C20 0.043(3) 0.048(5) 0.045(4) 0.000(4) 0.006(3) 0.012(3)
C21 0.058(4) 0.036(5) 0.063(5) 0.007(4) 0.012(4) 0.015(4)
C22 0.081(7) 0.048(6) 0.102(9) 0.024(7) 0.026(6) 0.016(6)
C23 0.060(5) 0.033(6) 0.127(10) 0.018(7) 0.009(6) 0.011(5)
C24 0.080(6) 0.053(6) 0.063(6) -0.020(5) 0.012(5) 0.012(5)
C25 0.063(5) 0.045(5) 0.064(5) -0.001(5) 0.009(4) 0.004(4)
C26 0.043(3) 0.035(4) 0.042(3) 0.004(3) 0.010(3) 0.011(3)
C27 0.038(3) 0.043(5) 0.045(4) -0.001(3) 0.010(3) 0.016(3)
C28 0.053(4) 0.061(6) 0.038(3) 0.005(4) 0.016(3) 0.030(4)
C29 0.150(12) 0.065(8) 0.075(7) 0.025(6) 0.054(7) 0.039(8)
C30 0.25(2) 0.100(13) 0.091(11) 0.051(10) 0.085(12) 0.080(14)
C31 0.179(16) 0.182(19) 0.055(7) 0.048(10) 0.053(8) 0.109(15)
C32 0.090(8) 0.113(11) 0.054(5) -0.008(7) 0.025(5) 0.009(7)
C33 0.094(8) 0.105(11) 0.057(5) -0.006(6) 0.031(5) -0.017(8)
C36 0.042(6) 0.058(7) 0.031(4) -0.012(4) 0.011(4) 0.008(6)
C37 0.054(12) 0.109(14) 0.039(9) 0.020(9) 0.014(7) 0.013(10)
C38 0.072(10) 0.13(2) 0.063(8) 0.031(11) -0.011(7) 0.010(13)
C39 0.084(16) 0.095(18) 0.062(9) -0.017(11) -0.010(9) 0.024(13)
C40 0.103(16) 0.112(16) 0.079(13) -0.034(13) -0.006(9) -0.013(15)
C41 0.108(15) 0.070(9) 0.050(8) -0.015(8) -0.006(7) -0.013(11)
C36' 0.042(6) 0.058(7) 0.031(4) -0.012(4) 0.011(4) 0.008(6)
C37' 0.054(12) 0.109(14) 0.039(9) 0.020(9) 0.014(7) 0.013(10)
C38' 0.072(10) 0.13(2) 0.063(8) 0.031(11) -0.011(7) 0.010(13)
C39' 0.084(16) 0.095(18) 0.062(9) -0.017(11) -0.010(9) 0.024(13)
C40' 0.103(16) 0.112(16) 0.079(13) -0.034(13) -0.006(9) -0.013(15)
C41' 0.108(15) 0.070(9) 0.050(8) -0.015(8) -0.006(7) -0.013(11)

loop_
_geom_bond_atom_site_label_1
_geom_bond_atom_site_label_2
_geom_bond_distance
_geom_bond_site_symmetry_2
_geom_bond_publ_flag
Lu1 C34 2.383(7) . ?
Lu1 C26 2.397(7) . ?
Lu1 N1 2.453(6) . ?
Lu1 N2 2.455(5) . ?
Lu1 N3 2.580(8) . ?
Lu1 C4 2.640(9) . ?
Lu1 C3 2.622(10) . ?
Lu1 C2 2.643(9) . ?
Lu1 C5 2.678(8) . ?
Lu1 C1 2.694(8) . ?
N1 C11 1.318(10) . ?
N1 C15 1.362(9) . ?
N2 C16 1.349(10) . ?
N2 C20 1.358(10) . ?
N3 C25 1.346(14) . ?
N3 C21 1.335(11) . ?
C1 C2 1.372(16) . ?
C1 C5 1.436(15) . ?
C1 C6 1.483(12) . ?
C2 C3 1.385(12) . ?
C2 C7 1.522(13) . ?
C3 C4 1.466(17) . ?
C3 C8 1.547(16) . ?
C4 C5 1.330(18) . ?
C4 C9 1.514(12) . ?
C5 C10 1.495(17) . ?
C11 C12 1.378(13) . ?
C12 C13 1.388(14) . ?
C13 C14 1.377(13) . ?
C14 C15 1.417(11) . ?
C15 C16 1.470(10) . ?
C16 C17 1.386(11) . ?
C17 C18 1.410(14) . ?
C18 C19 1.398(15) . ?
C19 C20 1.348(11) . ?
C21 C22 1.406(15) . ?
C22 C23 1.359(19) . ?
C23 C24 1.385(17) . ?
C24 C25 1.402(17) . ?
C26 C27 1.190(11) . ?
C27 C28 1.472(8) . ?
C28 C29 1.3900 . ?
C28 C33 1.3900 . ?
C29 C30 1.3900 . ?
C30 C31 1.3900 . ?
C31 C32 1.3900 . ?
C32 C33 1.3900 . ?
C34 C35 1.206(10) . ?
C35 C36 1.450(18) . ?
C35 C36' 1.448(17) . ?
C36 C37' 1.19(5) . ?
C36 C37 1.3900 . ?
C36 C41 1.3900 . ?
C36 C41' 1.63(4) . ?
C37 C37' 0.50(3) . ?
C37 C38 1.3900 . ?
C37 C36' 1.52(5) . ?
C37 C38' 1.52(5) . ?
C38 C37' 1.40(5) . ?
C38 C39 1.3900 . ?
C38 C39' 1.65(6) . ?
C39 C39' 0.63(4) . ?
C39 C38' 1.04(6) . ?
C39 C40 1.3900 . ?
C39 C40' 1.87(4) . ?
C40 C40' 1.23(3) . ?
C40 C39' 1.35(4) . ?
C40 C41 1.3900 . ?
C40 C41' 1.87(3) . ?
C40 C38' 2.02(5) . ?
C41 C41' 1.08(4) . ?
C41 C36' 1.34(3) . ?
C41 C40' 1.74(3) . ?
C36' C37' 1.3900 . ?
C36' C41' 1.3900 . ?
C37' C38' 1.3900 . ?
C38' C39' 1.3900 . ?
C39' C40' 1.3900 . ?
C40' C41' 1.3900 . ?
